data_7024797
loop_
_publ_author_name
'Misra, Shafalika'
'Chauhan, Ashok K. S.'
'Singh, Puspendra'
'Srivastava, Ramesh C.'
'Duthie, Andrew'
'Butcher, R. J.'

_publ_section_title
;
 Amidomethylation of elemental tellurium: synthesis and solid state
 structures of N-substituted amidomethyltellurium(IV &amp; II)
 derivatives.
;
_journal_issue 10
_journal_name_full 'Dalton transactions (Cambridge, England : 2003)'
_journal_page_first 2637
_journal_page_last 2643
_journal_paper_doi 10.1039/b921362g
_journal_volume 39
_journal_year 2010
_chemical_formula_moiety 'C16 H19 Br2 N O Te'
_chemical_formula_sum 'C16 H19 Br2 N O Te'
_chemical_formula_weight 528.74
_chemical_name_systematic
;
?
;
_space_group_IT_number 14
_symmetry_cell_setting monoclinic
_symmetry_space_group_name_Hall '-P 2ybc'
_symmetry_space_group_name_H-M 'P 1 21/c 1'
_atom_sites_solution_hydrogens geom
_atom_sites_solution_primary direct
_atom_sites_solution_secondary difmap
_audit_creation_method SHELXL-97
_cell_angle_alpha 90.00
_cell_angle_beta 105.856(3)
_cell_angle_gamma 90.00
_cell_formula_units_Z 4
_cell_length_a 9.9043(3)
_cell_length_b 18.3181(6)
_cell_length_c 10.0574(3)
_cell_measurement_reflns_used 6159
_cell_measurement_temperature 110(2)
_cell_measurement_theta_max 32.6498
_cell_measurement_theta_min 4.7462
_cell_volume 1755.27(10)
_computing_cell_refinement
;
CrysAlisPro, Oxford Diffraction Ltd.,
Version 1.171.33.34d (release 27-02-2009 CrysAlis171 .NET)
(compiled Feb 27 2009,15:38:38)
;
_computing_data_collection
;
CrysAlisPro, Oxford Diffraction Ltd.,
Version 1.171.33.34d (release 27-02-2009 CrysAlis171 .NET)
(compiled Feb 27 2009,15:38:38)
;
_computing_data_reduction
;
CrysAlisPro, Oxford Diffraction Ltd.,
Version 1.171.33.34d (release 27-02-2009 CrysAlis171 .NET)
(compiled Feb 27 2009,15:38:38)
;
_computing_molecular_graphics SHELXTL
_computing_publication_material SHELXTL
_computing_structure_refinement 'SHELXL-97 (Sheldrick, 1997)'
_computing_structure_solution 'SHELXS-97 (Sheldrick, 1990)'
_diffrn_ambient_temperature 110(2)
_diffrn_detector_area_resol_mean 10.5081
_diffrn_measured_fraction_theta_full 0.990
_diffrn_measured_fraction_theta_max 0.990
_diffrn_measurement_device_type
;
Goniometer Xcalibur, detector: Ruby (Gemini Mo)
;
_diffrn_measurement_method '\w scans'
_diffrn_radiation_monochromator graphite
_diffrn_radiation_source 'fine-focus sealed tube'
_diffrn_radiation_type MoK\a
_diffrn_radiation_wavelength 0.71073
_diffrn_reflns_av_R_equivalents 0.0561
_diffrn_reflns_av_sigmaI/netI 0.0642
_diffrn_reflns_limit_h_max 13
_diffrn_reflns_limit_h_min -13
_diffrn_reflns_limit_k_max 23
_diffrn_reflns_limit_k_min -24
_diffrn_reflns_limit_l_max 8
_diffrn_reflns_limit_l_min -13
_diffrn_reflns_number 9908
_diffrn_reflns_theta_full 28.00
_diffrn_reflns_theta_max 28.00
_diffrn_reflns_theta_min 4.76
_diffrn_standards_decay_% <2%
_diffrn_standards_interval_count 50
_diffrn_standards_number 2
_exptl_absorpt_coefficient_mu 6.246
_exptl_absorpt_correction_T_max 0.4348
_exptl_absorpt_correction_T_min 0.1535
_exptl_absorpt_correction_type multi-scan
_exptl_absorpt_process_details
;
CrysAlisPro, Oxford Diffraction Ltd.,
Version 1.171.33.34d (release 27-02-2009 CrysAlis171 .NET)
(compiled Feb 27 2009,15:38:38)
Empirical absorption correction using spherical harmonics,
implemented in SCALE3 ABSPACK scaling algorithm.
;
_exptl_crystal_colour 'Pale yellow'
_exptl_crystal_density_diffrn 2.001
_exptl_crystal_density_method 'not measured'
_exptl_crystal_description Plate
_exptl_crystal_F_000 1008
_exptl_crystal_size_max 0.48
_exptl_crystal_size_mid 0.41
_exptl_crystal_size_min 0.16
_refine_diff_density_max 2.057
_refine_diff_density_min -2.059
_refine_diff_density_rms 0.244
_refine_ls_extinction_coef 0.0025(4)
_refine_ls_extinction_expression Fc^*^=kFc[1+0.001xFc^2^\l^3^/sin(2\q)]^-1/4^
_refine_ls_extinction_method SHELXL
_refine_ls_goodness_of_fit_ref 1.009
_refine_ls_hydrogen_treatment constr
_refine_ls_matrix_type full
_refine_ls_number_parameters 189
_refine_ls_number_reflns 4188
_refine_ls_number_restraints 2
_refine_ls_restrained_S_all 1.009
_refine_ls_R_factor_all 0.0667
_refine_ls_R_factor_gt 0.0453
_refine_ls_shift/su_max 0.001
_refine_ls_shift/su_mean 0.000
_refine_ls_structure_factor_coef Fsqd
_refine_ls_weighting_details 'calc w=1/[\s^2^(Fo^2^)+(0.0723P)^2^+0.0000P] where P=(Fo^2^+2Fc^2^)/3'
_refine_ls_weighting_scheme calc
_refine_ls_wR_factor_gt 0.1103
_refine_ls_wR_factor_ref 0.1181
_reflns_number_gt 3221
_reflns_number_total 4188
_reflns_threshold_expression >2sigma(I)
_cod_data_source_file b921362g.txt
_cod_data_source_block POR12
_cod_depositor_comments
;
The following automatic conversions were performed:

'_symmetry_cell_setting' value 'Monoclinic' changed to 'monoclinic'
according to /home/saulius/struct/CIF-dictionaries/cif_core.dic
dictionary named 'cif_core.dic' version 2.4.2 from 2011-04-26.

Automatic conversion script
Id: cif_fix_values 1891 2012-01-12 08:04:46Z andrius 
;
_cod_original_cell_volume 1755.27(9)
_cod_original_sg_symbol_H-M 'P 21/c'
_cod_database_code 7024797

loop_
_symmetry_equiv_pos_as_xyz
'x, y, z'
'-x, y+1/2, -z+1/2'
'-x, -y, -z'
'x, -y-1/2, z-1/2'

loop_
_atom_site_label
_atom_site_type_symbol
_atom_site_fract_x
_atom_site_fract_y
_atom_site_fract_z
_atom_site_U_iso_or_equiv
_atom_site_adp_type
_atom_site_occupancy
_atom_site_symmetry_multiplicity
_atom_site_calc_flag
_atom_site_refinement_flags
_atom_site_disorder_assembly
_atom_site_disorder_group
C1 C 0.4256(5) 0.7085(3) 0.4356(5) 0.0225(12) Uani 1 1 d . . .
H1A H 0.4108 0.7167 0.5279 0.027 Uiso 1 1 calc R . .
H1B H 0.5021 0.6725 0.4439 0.027 Uiso 1 1 calc RD . .
C2 C 0.4584(5) 0.7790(3) 0.3740(5) 0.0172(10) Uani 1 1 d . A .
C3 C 0.5897(6) 0.8903(3) 0.3902(5) 0.0272(11) Uani 1 1 d . A .
H3A H 0.6353 0.9220 0.4694 0.033 Uiso 1 1 calc R . .
H3B H 0.4969 0.9118 0.3446 0.033 Uiso 1 1 calc R . .
C4 C 0.6779(6) 0.8910(4) 0.2885(6) 0.0379(13) Uani 1 1 d . . .
H4A H 0.7708 0.8706 0.3327 0.057 Uiso 1 1 calc R . .
H4B H 0.6882 0.9414 0.2598 0.057 Uiso 1 1 calc R . .
H4C H 0.6319 0.8617 0.2074 0.057 Uiso 1 1 calc R . .
C5 C 0.6554(8) 0.7999(5) 0.5812(8) 0.0272(11) Uani 0.711(8) 1 d PD A 1
H5A H 0.6027 0.7676 0.6282 0.033 Uiso 0.711(8) 1 calc PR A 1
H5B H 0.6810 0.8448 0.6371 0.033 Uiso 0.711(8) 1 calc PR A 1
C6 C 0.7856(10) 0.7620(5) 0.5692(9) 0.0379(13) Uani 0.711(8) 1 d PD A 1
H6A H 0.7596 0.7197 0.5078 0.057 Uiso 0.711(8) 1 calc PR A 1
H6B H 0.8404 0.7456 0.6608 0.057 Uiso 0.711(8) 1 calc PR A 1
H6C H 0.8420 0.7958 0.5310 0.057 Uiso 0.711(8) 1 calc PR A 1
C5' C 0.7055(19) 0.7729(12) 0.5342(16) 0.0272(6) Uani 0.289(8) 1 d PD A 2
H5A' H 0.6888 0.7196 0.5268 0.033 Uiso 0.289(8) 1 calc PRD A 2
H5B' H 0.7902 0.7846 0.5041 0.033 Uiso 0.289(8) 1 calc PR A 2
C6' C 0.720(2) 0.7995(14) 0.6787(19) 0.0379(17) Uani 0.289(8) 1 d PD A 2
H6A' H 0.6958 0.8515 0.6763 0.057 Uiso 0.289(8) 1 calc PR A 2
H6B' H 0.8165 0.7924 0.7350 0.057 Uiso 0.289(8) 1 calc PR A 2
H6C' H 0.6558 0.7719 0.7191 0.057 Uiso 0.289(8) 1 calc PR A 2
C11 C 0.2112(5) 0.5737(3) 0.3911(5) 0.0170(10) Uani 1 1 d . . .
C12 C 0.2986(5) 0.5548(3) 0.5181(5) 0.0244(12) Uani 1 1 d . . .
H12 H 0.3719 0.5868 0.5640 0.029 Uiso 1 1 calc R . .
C13 C 0.2797(6) 0.4882(3) 0.5802(5) 0.0257(12) Uani 1 1 d . . .
H13 H 0.3412 0.4753 0.6673 0.031 Uiso 1 1 calc R . .
C14 C 0.1739(6) 0.4418(3) 0.5165(5) 0.0231(11) Uani 1 1 d . . .
H14 H 0.1618 0.3972 0.5599 0.028 Uiso 1 1 calc R . .
C19 C 0.0822(5) 0.4599(3) 0.3863(5) 0.0184(10) Uani 1 1 d . . .
C15 C -0.0289(5) 0.4115(3) 0.3183(5) 0.0225(11) Uani 1 1 d . . .
H15 H -0.0417 0.3668 0.3613 0.027 Uiso 1 1 calc R . .
C16 C -0.1171(5) 0.4293(3) 0.1915(5) 0.0245(12) Uani 1 1 d . . .
H16 H -0.1916 0.3973 0.1480 0.029 Uiso 1 1 calc R . .
C17 C -0.0972(5) 0.4945(3) 0.1262(5) 0.0209(11) Uani 1 1 d . . .
H17 H -0.1565 0.5054 0.0369 0.025 Uiso 1 1 calc R . .
C18 C 0.0064(5) 0.5427(3) 0.1893(5) 0.0181(10) Uani 1 1 d . . .
H18 H 0.0165 0.5873 0.1447 0.022 Uiso 1 1 calc R . .
C20 C 0.0990(5) 0.5263(3) 0.3210(4) 0.0148(10) Uani 1 1 d . . .
O O 0.3801(4) 0.7988(2) 0.2627(3) 0.0241(8) Uani 1 1 d . . .
N N 0.5677(5) 0.8185(3) 0.4432(5) 0.0344(13) Uani 1 1 d . . .
Br1 Br 0.39195(5) 0.59793(3) 0.15708(5) 0.02560(17) Uani 1 1 d . . .
Br2 Br 0.09005(5) 0.74232(3) 0.43711(5) 0.02463(16) Uani 1 1 d . . .
Te Te 0.23673(3) 0.672429(19) 0.29080(3) 0.01553(13) Uani 1 1 d . . .

loop_
_atom_site_aniso_label
_atom_site_aniso_U_11
_atom_site_aniso_U_22
_atom_site_aniso_U_33
_atom_site_aniso_U_23
_atom_site_aniso_U_13
_atom_site_aniso_U_12
C1 0.021(3) 0.031(4) 0.014(2) -0.001(2) 0.0006(18) -0.009(2)
C2 0.021(2) 0.017(3) 0.014(2) -0.0023(19) 0.0057(18) -0.006(2)
C3 0.036(2) 0.025(3) 0.020(2) -0.0043(19) 0.0077(18) -0.015(2)
C4 0.033(3) 0.041(4) 0.042(3) 0.006(2) 0.015(2) -0.004(2)
C5 0.036(2) 0.025(3) 0.020(2) -0.0043(19) 0.0077(18) -0.015(2)
C6 0.033(3) 0.041(4) 0.042(3) 0.006(2) 0.015(2) -0.004(2)
C5' 0.0362(10) 0.0250(5) 0.0205(9) -0.004(4) 0.0077(19) -0.0148(12)
C6' 0.033(4) 0.0413(19) 0.0417(12) 0.0057(16) 0.015(2) -0.0042(14)
C11 0.024(2) 0.010(3) 0.019(2) 0.0041(19) 0.0077(19) -0.0022(19)
C12 0.023(3) 0.027(4) 0.018(2) 0.003(2) -0.002(2) -0.005(2)
C13 0.031(3) 0.025(4) 0.016(2) 0.008(2) -0.001(2) 0.002(2)
C14 0.036(3) 0.010(3) 0.025(3) 0.008(2) 0.011(2) 0.004(2)
C19 0.021(2) 0.015(3) 0.022(2) -0.001(2) 0.0107(19) 0.001(2)
C15 0.029(3) 0.012(3) 0.029(3) 0.001(2) 0.014(2) -0.007(2)
C16 0.020(2) 0.021(3) 0.035(3) -0.007(2) 0.010(2) -0.007(2)
C17 0.018(2) 0.023(3) 0.020(2) -0.003(2) 0.0023(18) 0.000(2)
C18 0.021(2) 0.014(3) 0.019(2) 0.000(2) 0.0048(18) -0.002(2)
C20 0.017(2) 0.011(3) 0.017(2) -0.0007(19) 0.0061(17) -0.0007(18)
O 0.0224(19) 0.024(2) 0.0219(18) 0.0050(16) -0.0010(14) -0.0064(15)
N 0.032(3) 0.042(4) 0.023(2) 0.009(2) -0.003(2) -0.019(2)
Br1 0.0245(3) 0.0306(4) 0.0218(3) -0.0007(2) 0.0066(2) -0.0031(2)
Br2 0.0296(3) 0.0190(4) 0.0260(3) 0.0012(2) 0.0088(2) -0.0018(2)
Te 0.01672(18) 0.0160(2) 0.01147(18) 0.00260(12) -0.00018(11) -0.00555(12)

loop_
_atom_type_symbol
_atom_type_description
_atom_type_scat_dispersion_real
_atom_type_scat_dispersion_imag
_atom_type_scat_source
C C 0.0033 0.0016 'International Tables Vol C Tables 4.2.6.8 and 6.1.1.4'
H H 0.0000 0.0000 'International Tables Vol C Tables 4.2.6.8 and 6.1.1.4'
N N 0.0061 0.0033 'International Tables Vol C Tables 4.2.6.8 and 6.1.1.4'
O O 0.0106 0.0060 'International Tables Vol C Tables 4.2.6.8 and 6.1.1.4'
Br Br -0.2901 2.4595 'International Tables Vol C Tables 4.2.6.8 and 6.1.1.4'
Te Te -0.5308 1.6751 'International Tables Vol C Tables 4.2.6.8 and 6.1.1.4'

loop_
_geom_angle_atom_site_label_1
_geom_angle_atom_site_label_2
_geom_angle_atom_site_label_3
_geom_angle
C2 C1 Te 103.4(3)
C2 C1 H1A 111.1
Te C1 H1A 111.1
C2 C1 H1B 111.1
Te C1 H1B 111.1
H1A C1 H1B 109.0
O C2 N 122.4(5)
O C2 C1 118.3(4)
N C2 C1 119.2(4)
N C3 C4 115.2(5)
N C3 H3A 108.5
C4 C3 H3A 108.5
N C3 H3B 108.5
C4 C3 H3B 108.5
H3A C3 H3B 107.5
C3 C4 H4A 109.5
C3 C4 H4B 109.5
H4A C4 H4B 109.5
C3 C4 H4C 109.5
H4A C4 H4C 109.5
H4B C4 H4C 109.5
N C5 C6 109.4(7)
N C5 H5A 109.8
C6 C5 H5A 109.8
N C5 H5B 109.8
C6 C5 H5B 109.8
H5A C5 H5B 108.2
C6' C5' N 102.5(16)
C6' C5' H5A' 111.3
N C5' H5A' 111.3
C6' C5' H5B' 111.3
N C5' H5B' 111.3
H5A' C5' H5B' 109.2
C5' C6' H6A' 109.5
C5' C6' H6B' 109.5
H6A' C6' H6B' 109.5
C5' C6' H6C' 109.5
H6A' C6' H6C' 109.5
H6B' C6' H6C' 109.5
C12 C11 C20 120.6(5)
C12 C11 Te 122.0(4)
C20 C11 Te 117.4(3)
C11 C12 C13 120.3(5)
C11 C12 H12 119.8
C13 C12 H12 119.8
C14 C13 C12 120.6(5)
C14 C13 H13 119.7
C12 C13 H13 119.7
C13 C14 C19 120.4(5)
C13 C14 H14 119.8
C19 C14 H14 119.8
C14 C19 C20 120.3(5)
C14 C19 C15 120.9(5)
C20 C19 C15 118.9(4)
C16 C15 C19 120.5(5)
C16 C15 H15 119.8
C19 C15 H15 119.8
C15 C16 C17 120.1(5)
C15 C16 H16 119.9
C17 C16 H16 119.9
C18 C17 C16 121.0(5)
C18 C17 H17 119.5
C16 C17 H17 119.5
C17 C18 C20 120.4(5)
C17 C18 H18 119.8
C20 C18 H18 119.8
C19 C20 C18 119.1(4)
C19 C20 C11 117.8(4)
C18 C20 C11 123.1(5)
C2 N C3 118.8(4)
C2 N C5 123.8(5)
C3 N C5 116.7(5)
C2 N C5' 116.5(7)
C3 N C5' 118.5(7)
C11 Te C1 97.8(2)
C11 Te Br2 89.61(13)
C1 Te Br2 89.03(15)
C11 Te Br1 87.92(13)
C1 Te Br1 89.07(15)
Br2 Te Br1 176.658(19)
C11 Te O 153.23(15)
C1 Te O 55.50(17)
Br2 Te O 91.55(8)
Br1 Te O 89.65(8)

loop_
_geom_bond_atom_site_label_1
_geom_bond_atom_site_label_2
_geom_bond_distance
C1 C2 1.505(7)
C1 Te 2.137(5)
C1 H1A 0.9900
C1 H1B 0.9900
C2 O 1.230(6)
C2 N 1.330(6)
C3 N 1.457(7)
C3 C4 1.516(8)
C3 H3A 0.9900
C3 H3B 0.9900
C4 H4A 0.9800
C4 H4B 0.9800
C4 H4C 0.9800
C5 N 1.462(9)
C5 C6 1.499(11)
C5 H5A 0.9900
C5 H5B 0.9900
C6 H6A 0.9800
C6 H6B 0.9800
C6 H6C 0.9800
C5' C6' 1.502(17)
C5' N 1.65(2)
C5' H5A' 0.9900
C5' H5B' 0.9900
C6' H6A' 0.9800
C6' H6B' 0.9800
C6' H6C' 0.9800
C11 C12 1.378(6)
C11 C20 1.435(7)
C11 Te 2.118(5)
C12 C13 1.406(7)
C12 H12 0.9500
C13 C14 1.365(7)
C13 H13 0.9500
C14 C19 1.414(7)
C14 H14 0.9500
C19 C20 1.414(7)
C19 C15 1.432(7)
C15 C16 1.374(7)
C15 H15 0.9500
C16 C17 1.402(8)
C16 H16 0.9500
C17 C18 1.371(7)
C17 H17 0.9500
C18 C20 1.422(6)
C18 H18 0.9500
O Te 2.770(4)
Br1 Te 2.6766(6)
Br2 Te 2.6615(6)

loop_
_geom_hbond_atom_site_label_D
_geom_hbond_atom_site_label_H
_geom_hbond_atom_site_label_A
_geom_hbond_distance_DH
_geom_hbond_distance_HA
_geom_hbond_distance_DA
_geom_hbond_angle_DHA
_geom_hbond_site_symmetry_A
C1 H1A O 0.99 2.48 3.443(6) 164.7 4_576

loop_
_geom_torsion_atom_site_label_1
_geom_torsion_atom_site_label_2
_geom_torsion_atom_site_label_3
_geom_torsion_atom_site_label_4
_geom_torsion
Te C1 C2 O -1.6(5)
Te C1 C2 N 176.4(4)
C20 C11 C12 C13 0.6(8)
Te C11 C12 C13 -178.9(4)
C11 C12 C13 C14 -0.8(8)
C12 C13 C14 C19 0.6(8)
C13 C14 C19 C20 -0.2(7)
C13 C14 C19 C15 179.8(5)
C14 C19 C15 C16 -179.7(5)
C20 C19 C15 C16 0.3(7)
C19 C15 C16 C17 1.2(8)
C15 C16 C17 C18 -2.4(8)
C16 C17 C18 C20 2.0(8)
C14 C19 C20 C18 179.2(4)
C15 C19 C20 C18 -0.8(7)
C14 C19 C20 C11 0.1(7)
C15 C19 C20 C11 -179.9(4)
C17 C18 C20 C19 -0.4(7)
C17 C18 C20 C11 178.7(5)
C12 C11 C20 C19 -0.3(7)
Te C11 C20 C19 179.2(3)
C12 C11 C20 C18 -179.4(5)
Te C11 C20 C18 0.1(6)
O C2 N C3 4.5(8)
C1 C2 N C3 -173.4(5)
O C2 N C5 174.3(6)
C1 C2 N C5 -3.6(9)
O C2 N C5' -147.4(8)
C1 C2 N C5' 34.6(9)
C4 C3 N C2 -88.8(7)
C4 C3 N C5 100.6(7)
C4 C3 N C5' 62.6(9)
C6 C5 N C2 98.5(8)
C6 C5 N C3 -91.5(7)
C6 C5 N C5' 10.6(12)
C6' C5' N C2 -119.7(12)
C6' C5' N C3 88.3(13)
C6' C5' N C5 -7.8(11)
C12 C11 Te C1 4.9(5)
C20 C11 Te C1 -174.6(4)
C12 C11 Te Br2 -84.0(4)
C20 C11 Te Br2 96.5(4)
C12 C11 Te Br1 93.7(4)
C20 C11 Te Br1 -85.8(4)
C2 C1 Te C11 178.7(3)
C2 C1 Te Br2 -91.8(3)
C2 C1 Te Br1 91.0(3)
